data_7041747
loop_
_publ_author_name
'Zhang, Xin'
'Wang, Zhong-Jie'
'Chen, Shu-Guang'
'Shi, Zhen-Zhen'
'Chen, Jin-Xi'
'Zheng, He-Gen'

_publ_section_title
;
 Cd-Based metal-organic frameworks from solvothermal reactions involving
 in situ aldimine condensation and the highly sensitive detection of
 Fe(3+) ions.
;
_journal_issue 7
_journal_name_full 'Dalton transactions (Cambridge, England : 2003)'
_journal_page_first 2332
_journal_page_last 2338
_journal_paper_doi 10.1039/c6dt04675d
_journal_volume 46
_journal_year 2017
_chemical_formula_sum 'C28 H22 Cd N6 O8'
_chemical_formula_weight 682.93
_chemical_name_systematic 1
_space_group_IT_number 2
_symmetry_cell_setting triclinic
_symmetry_space_group_name_Hall '-P 1'
_symmetry_space_group_name_H-M 'P -1'
_atom_sites_solution_hydrogens geom
_atom_sites_solution_primary direct
_atom_sites_solution_secondary difmap
_audit_creation_method SHELXL-97
_audit_update_record
;
2016-11-28 deposited with the CCDC.
2017-01-18 downloaded from the CCDC.
;
_cell_angle_alpha 75.977(2)
_cell_angle_beta 83.235(2)
_cell_angle_gamma 88.0250(10)
_cell_formula_units_Z 2
_cell_length_a 9.5995(5)
_cell_length_b 10.4630(5)
_cell_length_c 13.6518(7)
_cell_measurement_reflns_used 4933
_cell_measurement_temperature 293(2)
_cell_measurement_theta_max 27.41
_cell_measurement_theta_min 2.49
_cell_volume 1321.03(12)
_computing_cell_refinement 'Bruker SMART'
_computing_data_collection 'Bruker SMART'
_computing_data_reduction 'Bruker SAINT'
_computing_molecular_graphics 'Bruker SHELXTL'
_computing_publication_material 'Bruker SHELXTL'
_computing_structure_refinement 'SHELXL-97 (Sheldrick, 1997)'
_computing_structure_solution 'SHELXS-97 (Sheldrick, 1990)'
_diffrn_ambient_temperature 293(2)
_diffrn_measured_fraction_theta_full 0.989
_diffrn_measured_fraction_theta_max 0.989
_diffrn_measurement_device_type 'CCD area detector'
_diffrn_measurement_method 'phi and omega scans'
_diffrn_radiation_monochromator graphite
_diffrn_radiation_source 'fine-focus sealed tube'
_diffrn_radiation_type MoK\a
_diffrn_radiation_wavelength 0.71073
_diffrn_reflns_av_R_equivalents 0.0328
_diffrn_reflns_av_sigmaI/netI 0.0525
_diffrn_reflns_limit_h_max 12
_diffrn_reflns_limit_h_min -12
_diffrn_reflns_limit_k_max 12
_diffrn_reflns_limit_k_min -13
_diffrn_reflns_limit_l_max 12
_diffrn_reflns_limit_l_min -17
_diffrn_reflns_number 11771
_diffrn_reflns_theta_full 27.60
_diffrn_reflns_theta_max 27.60
_diffrn_reflns_theta_min 2.14
_exptl_absorpt_coefficient_mu 0.892
_exptl_absorpt_correction_T_max 0.822
_exptl_absorpt_correction_T_min 0.779
_exptl_absorpt_correction_type multi-scan
_exptl_absorpt_process_details '(North et al., 1968)'
_exptl_crystal_colour yellow
_exptl_crystal_density_diffrn 1.717
_exptl_crystal_density_meas 1.717
_exptl_crystal_density_method 'not measured'
_exptl_crystal_description block
_exptl_crystal_F_000 688
_exptl_crystal_size_max 0.28
_exptl_crystal_size_mid 0.26
_exptl_crystal_size_min 0.22
_refine_diff_density_max 0.870
_refine_diff_density_min -0.564
_refine_diff_density_rms 0.090
_refine_ls_extinction_method none
_refine_ls_goodness_of_fit_ref 1.084
_refine_ls_hydrogen_treatment mixed
_refine_ls_matrix_type full
_refine_ls_number_parameters 409
_refine_ls_number_reflns 6067
_refine_ls_number_restraints 2
_refine_ls_restrained_S_all 1.084
_refine_ls_R_factor_all 0.0621
_refine_ls_R_factor_gt 0.0449
_refine_ls_shift/su_max 0.000
_refine_ls_shift/su_mean 0.000
_refine_ls_structure_factor_coef Fsqd
_refine_ls_weighting_details 'calc w=1/[\s^2^(Fo^2^)+(0.0353P)^2^+1.1174P] where P=(Fo^2^+2Fc^2^)/3'
_refine_ls_weighting_scheme calc
_refine_ls_wR_factor_gt 0.0878
_refine_ls_wR_factor_ref 0.0932
_reflns_number_gt 4939
_reflns_number_total 6138
_reflns_threshold_expression >2sigma(I)
_cod_data_source_file c6dt04675d2.cif
_cod_data_source_block 1
_cod_depositor_comments
;
The following automatic conversions were performed:

'_symmetry_cell_setting' value 'Triclinic' changed to 'triclinic'
according to
/usr/data/users/saulius/crontab/automatic-downloads/rss-feeds/RSC/lib/dictionaries/cif_core.dic
dictionary named 'cif_core.dic' version 2.4.2 from 2011-04-26.

Automatic conversion script
Id: cif_fix_values 4268 2015-11-12 08:31:59Z antanas 

 Adding full bibliography for 7041744--7041747.cif.
;
_cod_original_sg_symbol_H-M P-1
_cod_database_code 7041747

loop_
_symmetry_equiv_pos_as_xyz
'x, y, z'
'-x, -y, -z'

loop_
_atom_site_label
_atom_site_type_symbol
_atom_site_fract_x
_atom_site_fract_y
_atom_site_fract_z
_atom_site_U_iso_or_equiv
_atom_site_adp_type
_atom_site_occupancy
_atom_site_symmetry_multiplicity
_atom_site_calc_flag
_atom_site_refinement_flags
C1 C 0.7500(4) 0.0205(3) 0.0581(3) 0.0322(8) Uani 1 1 d .
H1 H 0.6904 0.0927 0.0574 0.039 Uiso 1 1 calc R
C2 C 0.8688(4) -0.1374(3) 0.0136(3) 0.0320(8) Uani 1 1 d .
H2 H 0.9064 -0.1952 -0.0248 0.038 Uiso 1 1 calc R
C3 C 0.8956(4) -0.1402(4) 0.1088(3) 0.0347(8) Uani 1 1 d .
H3 H 0.9543 -0.1988 0.1478 0.042 Uiso 1 1 calc R
C4 C 0.8149(4) -0.0065(3) 0.2335(2) 0.0284(7) Uani 1 1 d .
C5 C 0.9032(4) 0.0860(4) 0.2472(2) 0.0334(8) Uani 1 1 d .
H5 H 0.9628 0.1322 0.1924 0.040 Uiso 1 1 calc R
C6 C 0.9048(4) 0.1120(3) 0.3432(3) 0.0338(8) Uani 1 1 d .
H6 H 0.9643 0.1765 0.3506 0.041 Uiso 1 1 calc R
C7 C 0.8203(4) 0.0441(3) 0.4265(2) 0.0265(7) Uani 1 1 d .
C8 C 0.7278(3) -0.0498(3) 0.4140(2) 0.0249(7) Uani 1 1 d .
C9 C 0.7258(3) -0.0720(3) 0.3167(2) 0.0258(7) Uani 1 1 d .
C10 C 0.5696(4) -0.1951(3) 0.4278(3) 0.0295(7) Uani 1 1 d .
C11 C 0.4590(4) -0.2939(3) 0.4695(3) 0.0322(8) Uani 1 1 d .
C12 C 0.3967(4) -0.3067(4) 0.5693(3) 0.0392(9) Uani 1 1 d .
H12 H 0.4247 -0.2526 0.6082 0.047 Uiso 1 1 calc R
C13 C 0.2935(4) -0.3998(4) 0.6102(3) 0.0407(9) Uani 1 1 d .
H13 H 0.2521 -0.4081 0.6765 0.049 Uiso 1 1 calc R
C14 C 0.2519(4) -0.4810(4) 0.5522(3) 0.0397(9) Uani 1 1 d .
C15 C 0.3132(4) -0.4694(4) 0.4541(3) 0.0433(10) Uani 1 1 d .
H15 H 0.2859 -0.5246 0.4157 0.052 Uiso 1 1 calc R
C16 C 0.4159(4) -0.3753(4) 0.4125(3) 0.0378(9) Uani 1 1 d .
H16 H 0.4562 -0.3668 0.3458 0.045 Uiso 1 1 calc R
C17 C 0.1451(5) -0.5831(4) 0.5962(4) 0.0530(11) Uani 1 1 d .
H17 H 0.1241 -0.6379 0.5556 0.064 Uiso 1 1 calc R
C18 C 0.9031(4) 0.1720(3) 0.5414(3) 0.0326(8) Uani 1 1 d .
H18 H 0.9645 0.2291 0.4944 0.039 Uiso 1 1 calc R
C19 C 0.8717(4) 0.1704(3) -0.3596(3) 0.0332(8) Uani 1 1 d .
H19 H 0.9074 0.2279 -0.3266 0.040 Uiso 1 1 calc R
C20 C 0.7539(4) 0.0134(3) -0.3874(3) 0.0325(8) Uani 1 1 d .
H20 H 0.6946 -0.0579 -0.3783 0.039 Uiso 1 1 calc R
C21 C 0.5872(4) 0.2727(3) -0.1457(2) 0.0320(8) Uani 1 1 d .
C22 C 0.5124(4) 0.4001(3) -0.1408(2) 0.0295(7) Uani 1 1 d .
C23 C 0.5886(4) 0.5142(3) -0.1489(3) 0.0304(8) Uani 1 1 d .
H23 H 0.6861 0.5115 -0.1564 0.036 Uiso 1 1 calc R
C24 C 0.5188(4) 0.6315(3) -0.1456(3) 0.0305(8) Uani 1 1 d .
C25 C 0.3742(4) 0.6342(4) -0.1332(3) 0.0401(9) Uani 1 1 d .
H25 H 0.3273 0.7130 -0.1314 0.048 Uiso 1 1 calc R
C26 C 0.2979(4) 0.5212(4) -0.1234(3) 0.0447(10) Uani 1 1 d .
C27 C 0.3672(4) 0.4045(3) -0.1287(3) 0.0373(9) Uani 1 1 d .
H27 H 0.3161 0.3290 -0.1243 0.045 Uiso 1 1 calc R
C28 C 0.5984(4) 0.7578(3) -0.1572(3) 0.0330(8) Uani 1 1 d .
Cd1 Cd 0.67615(3) 0.01620(2) -0.157637(18) 0.02834(9) Uani 1 1 d .
H3B H 0.594(4) -0.190(4) 0.285(3) 0.034(11) Uiso 1 1 d .
N1 N 0.7775(3) -0.0362(3) -0.0180(2) 0.0289(6) Uani 1 1 d .
N2 N 0.8187(3) -0.0389(3) 0.13674(19) 0.0266(6) Uani 1 1 d .
N3 N 0.6251(3) -0.1658(3) 0.3272(2) 0.0307(7) Uani 1 1 d .
N4 N 0.6299(3) -0.1293(3) 0.4827(2) 0.0290(6) Uani 1 1 d .
N5 N 0.8264(3) 0.0724(3) 0.5235(2) 0.0263(6) Uani 1 1 d .
N6 N 0.7781(3) 0.0700(3) -0.3148(2) 0.0313(7) Uani 1 1 d .
O1 O 0.5134(3) 0.1799(2) -0.15899(19) 0.0361(6) Uani 1 1 d .
O2 O 0.7148(3) 0.2602(2) -0.1394(2) 0.0443(7) Uani 1 1 d .
O3 O 0.1546(3) 0.5341(4) -0.1121(3) 0.0766(12) Uani 1 1 d .
H3A H 0.1190 0.4612 -0.0896 0.115 Uiso 1 1 calc R
O4 O 0.7275(3) 0.7611(2) -0.1767(2) 0.0443(7) Uani 1 1 d .
O5 O 0.5250(3) 0.8572(2) -0.1451(2) 0.0480(7) Uani 1 1 d .
O6 O 0.0828(4) -0.6015(3) 0.6799(3) 0.0776(11) Uani 1 1 d .
O1W O 0.9239(4) 0.3817(4) 0.9306(4) 0.0844(14) Uani 1 1 d .
O2W O 0.1144(5) 0.3612(5) 0.3240(3) 0.0813(12) Uani 1 1 d D
H1WA H 0.847(6) 0.341(5) 0.918(4) 0.082(18) Uiso 1 1 d .
H2WA H 0.060(6) 0.427(5) 0.323(6) 0.14(3) Uiso 1 1 d D
H1WB H 0.898(9) 0.404(9) 0.978(7) 0.18(5) Uiso 1 1 d .
H2WB H 0.137(10) 0.343(9) 0.261(7) 0.23(5) Uiso 1 1 d D

loop_
_atom_site_aniso_label
_atom_site_aniso_U_11
_atom_site_aniso_U_22
_atom_site_aniso_U_33
_atom_site_aniso_U_23
_atom_site_aniso_U_13
_atom_site_aniso_U_12
C1 0.042(2) 0.0310(18) 0.0257(18) -0.0097(15) -0.0060(15) 0.0034(15)
C2 0.045(2) 0.0285(17) 0.0231(17) -0.0111(14) 0.0035(15) -0.0015(16)
C3 0.044(2) 0.0338(19) 0.0266(18) -0.0069(15) -0.0072(16) 0.0065(16)
C4 0.039(2) 0.0324(18) 0.0144(15) -0.0072(13) -0.0028(14) -0.0018(15)
C5 0.042(2) 0.040(2) 0.0184(16) -0.0080(15) 0.0054(15) -0.0119(16)
C6 0.041(2) 0.0339(19) 0.0275(18) -0.0100(15) 0.0015(15) -0.0146(16)
C7 0.0338(18) 0.0292(17) 0.0182(15) -0.0081(13) -0.0043(13) -0.0024(14)
C8 0.0306(18) 0.0266(16) 0.0181(15) -0.0067(13) -0.0020(13) -0.0023(14)
C9 0.0302(18) 0.0288(17) 0.0206(16) -0.0085(13) -0.0058(13) -0.0025(14)
C10 0.0332(19) 0.0313(18) 0.0257(17) -0.0088(15) -0.0054(14) -0.0039(15)
C11 0.0347(19) 0.0320(18) 0.0303(18) -0.0058(15) -0.0068(15) -0.0051(15)
C12 0.046(2) 0.038(2) 0.036(2) -0.0120(17) -0.0036(17) -0.0080(17)
C13 0.041(2) 0.040(2) 0.039(2) -0.0071(18) 0.0013(17) -0.0047(17)
C14 0.038(2) 0.034(2) 0.045(2) -0.0031(17) -0.0075(18) -0.0051(16)
C15 0.047(2) 0.037(2) 0.051(2) -0.0133(19) -0.017(2) -0.0057(18)
C16 0.044(2) 0.040(2) 0.0314(19) -0.0092(16) -0.0061(17) -0.0095(17)
C17 0.048(3) 0.045(2) 0.063(3) -0.008(2) -0.001(2) -0.015(2)
C18 0.040(2) 0.0310(18) 0.0274(18) -0.0065(15) -0.0046(15) -0.0100(16)
C19 0.044(2) 0.0309(18) 0.0272(18) -0.0085(15) -0.0068(16) -0.0104(16)
C20 0.044(2) 0.0312(18) 0.0245(17) -0.0098(15) -0.0014(15) -0.0133(16)
C21 0.055(2) 0.0209(16) 0.0212(16) -0.0040(13) -0.0076(16) -0.0058(16)
C22 0.041(2) 0.0256(17) 0.0238(17) -0.0089(14) -0.0047(15) -0.0071(15)
C23 0.035(2) 0.0261(17) 0.0313(18) -0.0093(15) -0.0026(15) -0.0071(14)
C24 0.038(2) 0.0232(16) 0.0330(19) -0.0130(15) 0.0003(15) -0.0064(14)
C25 0.039(2) 0.0318(19) 0.055(2) -0.0245(18) 0.0003(18) -0.0024(16)
C26 0.035(2) 0.051(2) 0.055(3) -0.029(2) 0.0059(18) -0.0111(18)
C27 0.047(2) 0.0301(18) 0.037(2) -0.0147(16) 0.0030(17) -0.0162(17)
C28 0.045(2) 0.0231(17) 0.0340(19) -0.0118(15) -0.0046(16) -0.0044(16)
Cd1 0.04253(16) 0.02465(13) 0.01937(12) -0.00654(9) -0.00516(10) -0.00664(10)
N1 0.0423(17) 0.0276(14) 0.0183(13) -0.0086(12) -0.0023(12) -0.0025(13)
N2 0.0340(16) 0.0307(15) 0.0165(13) -0.0087(11) -0.0014(11) -0.0027(12)
N3 0.0386(18) 0.0344(16) 0.0227(15) -0.0116(13) -0.0051(13) -0.0085(13)
N4 0.0350(16) 0.0308(15) 0.0224(14) -0.0089(12) -0.0014(12) -0.0066(12)
N5 0.0333(15) 0.0268(14) 0.0209(13) -0.0093(11) -0.0015(11) -0.0087(12)
N6 0.0440(18) 0.0313(15) 0.0204(14) -0.0078(12) -0.0046(12) -0.0109(13)
O1 0.0566(17) 0.0190(11) 0.0363(14) -0.0096(10) -0.0114(12) -0.0086(11)
O2 0.0517(18) 0.0295(14) 0.0584(18) -0.0178(13) -0.0180(14) 0.0016(12)
O3 0.0375(17) 0.083(2) 0.125(3) -0.064(3) 0.0117(19) -0.0202(16)
O4 0.0377(16) 0.0295(13) 0.068(2) -0.0191(13) 0.0009(14) -0.0095(11)
O5 0.0424(16) 0.0258(13) 0.081(2) -0.0260(14) -0.0017(15) -0.0020(11)
O6 0.078(2) 0.068(2) 0.081(3) -0.015(2) 0.020(2) -0.0310(19)
O1W 0.047(2) 0.090(3) 0.142(4) -0.078(3) -0.012(2) -0.0028(19)
O2W 0.080(3) 0.078(3) 0.089(3) -0.035(2) 0.021(2) -0.029(2)

loop_
_atom_type_symbol
_atom_type_description
_atom_type_scat_dispersion_real
_atom_type_scat_dispersion_imag
_atom_type_scat_source
C C 0.0033 0.0016 'International Tables Vol C Tables 4.2.6.8 and 6.1.1.4'
H H 0.0000 0.0000 'International Tables Vol C Tables 4.2.6.8 and 6.1.1.4'
Cd Cd -0.8075 1.2024 'International Tables Vol C Tables 4.2.6.8 and 6.1.1.4'
N N 0.0061 0.0033 'International Tables Vol C Tables 4.2.6.8 and 6.1.1.4'
O O 0.0106 0.0060 'International Tables Vol C Tables 4.2.6.8 and 6.1.1.4'

loop_
_geom_angle_atom_site_label_1
_geom_angle_atom_site_label_2
_geom_angle_atom_site_label_3
_geom_angle
_geom_angle_site_symmetry_1
_geom_angle_site_symmetry_3
N1 C1 N2 111.2(3) . .
N1 C1 H1 124.4 . .
N2 C1 H1 124.4 . .
C3 C2 N1 109.6(3) . .
C3 C2 H2 125.2 . .
N1 C2 H2 125.2 . .
C2 C3 N2 106.1(3) . .
C2 C3 H3 127.0 . .
N2 C3 H3 127.0 . .
C5 C4 C9 118.1(3) . .
C5 C4 N2 120.9(3) . .
C9 C4 N2 121.0(3) . .
C4 C5 C6 120.7(3) . .
C4 C5 H5 119.6 . .
C6 C5 H5 119.6 . .
C7 C6 C5 121.3(3) . .
C7 C6 H6 119.3 . .
C5 C6 H6 119.3 . .
C6 C7 C8 119.0(3) . .
C6 C7 N5 119.6(3) . .
C8 C7 N5 121.5(3) . .
N4 C8 C7 131.4(3) . .
N4 C8 C9 110.0(3) . .
C7 C8 C9 118.7(3) . .
N3 C9 C4 132.1(3) . .
N3 C9 C8 105.8(3) . .
C4 C9 C8 122.2(3) . .
N4 C10 N3 113.0(3) . .
N4 C10 C11 124.2(3) . .
N3 C10 C11 122.8(3) . .
C16 C11 C12 119.2(3) . .
C16 C11 C10 121.6(3) . .
C12 C11 C10 119.2(3) . .
C13 C12 C11 120.1(3) . .
C13 C12 H12 120.0 . .
C11 C12 H12 120.0 . .
C12 C13 C14 120.0(4) . .
C12 C13 H13 120.0 . .
C14 C13 H13 120.0 . .
C15 C14 C13 120.3(4) . .
C15 C14 C17 119.4(4) . .
C13 C14 C17 120.3(4) . .
C14 C15 C16 119.9(4) . .
C14 C15 H15 120.0 . .
C16 C15 H15 120.0 . .
C11 C16 C15 120.5(4) . .
C11 C16 H16 119.7 . .
C15 C16 H16 119.7 . .
O6 C17 C14 125.6(4) . .
O6 C17 H17 117.2 . .
C14 C17 H17 117.2 . .
C19 C18 N5 106.6(3) 1_556 .
C19 C18 H18 126.7 1_556 .
N5 C18 H18 126.7 . .
C18 C19 N6 109.3(3) 1_554 .
C18 C19 H19 125.3 1_554 .
N6 C19 H19 125.3 . .
N6 C20 N5 111.1(3) . 1_554
N6 C20 H20 124.5 . .
N5 C20 H20 124.5 1_554 .
O2 C21 O1 122.1(3) . .
O2 C21 C22 121.0(3) . .
O1 C21 C22 116.9(3) . .
C27 C22 C23 119.8(3) . .
C27 C22 C21 119.9(3) . .
C23 C22 C21 120.4(3) . .
C24 C23 C22 120.0(3) . .
C24 C23 H23 120.0 . .
C22 C23 H23 120.0 . .
C25 C24 C23 119.6(3) . .
C25 C24 C28 119.2(3) . .
C23 C24 C28 121.2(3) . .
C24 C25 C26 120.9(3) . .
C24 C25 H25 119.6 . .
C26 C25 H25 119.6 . .
O3 C26 C25 116.5(4) . .
O3 C26 C27 123.7(3) . .
C25 C26 C27 119.7(3) . .
C26 C27 C22 120.1(3) . .
C26 C27 H27 120.0 . .
C22 C27 H27 120.0 . .
O4 C28 O5 123.1(3) . .
O4 C28 C24 120.8(3) . .
O5 C28 C24 116.1(3) . .
N1 Cd1 N6 127.52(11) . .
N1 Cd1 O5 105.63(11) . 1_545
N6 Cd1 O5 108.43(10) . 1_545
N1 Cd1 O1 113.28(9) . .
N6 Cd1 O1 101.49(10) . .
O5 Cd1 O1 96.08(9) 1_545 .
C1 N1 C2 106.0(3) . .
C1 N1 Cd1 124.3(2) . .
C2 N1 Cd1 129.4(2) . .
C1 N2 C3 107.2(3) . .
C1 N2 C4 127.8(3) . .
C3 N2 C4 125.0(3) . .
C9 N3 C10 106.5(3) . .
C9 N3 H3B 128(3) . .
C10 N3 H3B 125(3) . .
C10 N4 C8 104.8(3) . .
C20 N5 C18 106.9(3) 1_556 .
C20 N5 C7 127.3(3) 1_556 .
C18 N5 C7 125.7(3) . .
C20 N6 C19 106.1(3) . .
C20 N6 Cd1 124.9(2) . .
C19 N6 Cd1 128.9(2) . .
C21 O1 Cd1 101.5(2) . .
C26 O3 H3A 109.5 . .
C28 O5 Cd1 105.7(2) . 1_565
H1WA O1W H1WB 103(7) . .
H2WA O2W H2WB 114(7) . .

loop_
_geom_bond_atom_site_label_1
_geom_bond_atom_site_label_2
_geom_bond_distance
_geom_bond_site_symmetry_2
C1 N1 1.313(4) .
C1 N2 1.338(4) .
C1 H1 0.9300 .
C2 C3 1.348(5) .
C2 N1 1.370(4) .
C2 H2 0.9300 .
C3 N2 1.374(4) .
C3 H3 0.9300 .
C4 C5 1.369(5) .
C4 C9 1.388(4) .
C4 N2 1.438(4) .
C5 C6 1.403(5) .
C5 H5 0.9300 .
C6 C7 1.374(5) .
C6 H6 0.9300 .
C7 C8 1.399(4) .
C7 N5 1.433(4) .
C8 N4 1.387(4) .
C8 C9 1.405(4) .
C9 N3 1.372(4) .
C10 N4 1.322(4) .
C10 N3 1.378(4) .
C10 C11 1.473(5) .
C11 C16 1.387(5) .
C11 C12 1.399(5) .
C12 C13 1.383(5) .
C12 H12 0.9300 .
C13 C14 1.390(5) .
C13 H13 0.9300 .
C14 C15 1.377(6) .
C14 C17 1.474(5) .
C15 C16 1.388(5) .
C15 H15 0.9300 .
C16 H16 0.9300 .
C17 O6 1.201(5) .
C17 H17 0.9300 .
C18 C19 1.345(5) 1_556
C18 N5 1.382(4) .
C18 H18 0.9300 .
C19 C18 1.345(5) 1_554
C19 N6 1.382(4) .
C19 H19 0.9300 .
C20 N6 1.317(4) .
C20 N5 1.346(4) 1_554
C20 H20 0.9300 .
C21 O2 1.238(4) .
C21 O1 1.280(4) .
C21 C22 1.504(5) .
C22 C27 1.385(5) .
C22 C23 1.396(4) .
C23 C24 1.385(5) .
C23 H23 0.9300 .
C24 C25 1.379(5) .
C24 C28 1.515(4) .
C25 C26 1.382(5) .
C25 H25 0.9300 .
C26 O3 1.372(5) .
C26 C27 1.384(5) .
C27 H27 0.9300 .
C28 O4 1.236(4) .
C28 O5 1.269(4) .
Cd1 N1 2.185(3) .
Cd1 N6 2.200(3) .
Cd1 O5 2.207(2) 1_545
Cd1 O1 2.276(2) .
N3 H3B 0.78(4) .
N5 C20 1.346(4) 1_556
O3 H3A 0.8200 .
O5 Cd1 2.207(2) 1_565
O1W H1WA 0.92(6) .
O1W H1WB 0.75(9) .
O2W H2WA 0.851(10) .
O2W H2WB 0.92(7) .

loop_
_geom_hbond_atom_site_label_D
_geom_hbond_atom_site_label_H
_geom_hbond_atom_site_label_A
_geom_hbond_distance_DH
_geom_hbond_distance_HA
_geom_hbond_distance_DA
_geom_hbond_angle_DHA
_geom_hbond_site_symmetry_A
N3 H3B O1 0.78(4) 2.08(4) 2.822(4) 158(4) 2_655
O3 H3A O1W 0.82 2.04 2.697(5) 137.3 1_454
O1W H1WA O2 0.92(6) 1.89(6) 2.789(5) 166(5) 1_556
O2W H2WA O6 0.851(10) 2.239(12) 3.089(6) 180(9) 2_556
O1W H1WB O3 0.75(9) 2.09(9) 2.838(6) 174(10) 2_666
O2W H2WB O4 0.92(7) 2.09(5) 2.894(5) 145(9) 2_665

loop_
_geom_torsion_atom_site_label_1
_geom_torsion_atom_site_label_2
_geom_torsion_atom_site_label_3
_geom_torsion_atom_site_label_4
_geom_torsion
_geom_torsion_site_symmetry_1
_geom_torsion_site_symmetry_4
N1 C2 C3 N2 0.3(4) . .
C9 C4 C5 C6 1.0(6) . .
N2 C4 C5 C6 -176.3(3) . .
C4 C5 C6 C7 1.3(6) . .
C5 C6 C7 C8 -2.1(6) . .
C5 C6 C7 N5 179.2(3) . .
C6 C7 C8 N4 -178.4(3) . .
N5 C7 C8 N4 0.4(6) . .
C6 C7 C8 C9 0.6(5) . .
N5 C7 C8 C9 179.3(3) . .
C5 C4 C9 N3 178.4(4) . .
N2 C4 C9 N3 -4.3(6) . .
C5 C4 C9 C8 -2.5(5) . .
N2 C4 C9 C8 174.8(3) . .
N4 C8 C9 N3 0.2(4) . .
C7 C8 C9 N3 -179.0(3) . .
N4 C8 C9 C4 -179.1(3) . .
C7 C8 C9 C4 1.7(5) . .
N4 C10 C11 C16 -169.1(4) . .
N3 C10 C11 C16 8.1(6) . .
N4 C10 C11 C12 10.3(6) . .
N3 C10 C11 C12 -172.5(3) . .
C16 C11 C12 C13 0.0(6) . .
C10 C11 C12 C13 -179.4(3) . .
C11 C12 C13 C14 0.2(6) . .
C12 C13 C14 C15 0.2(6) . .
C12 C13 C14 C17 178.1(4) . .
C13 C14 C15 C16 -0.8(6) . .
C17 C14 C15 C16 -178.8(4) . .
C12 C11 C16 C15 -0.6(6) . .
C10 C11 C16 C15 178.8(4) . .
C14 C15 C16 C11 1.0(6) . .
C15 C14 C17 O6 -178.8(5) . .
C13 C14 C17 O6 3.2(7) . .
O2 C21 C22 C27 -167.8(3) . .
O1 C21 C22 C27 13.7(5) . .
O2 C21 C22 C23 12.6(5) . .
O1 C21 C22 C23 -166.0(3) . .
C27 C22 C23 C24 -0.5(5) . .
C21 C22 C23 C24 179.1(3) . .
C22 C23 C24 C25 0.8(5) . .
C22 C23 C24 C28 -178.3(3) . .
C23 C24 C25 C26 0.4(6) . .
C28 C24 C25 C26 179.4(4) . .
C24 C25 C26 O3 -179.5(4) . .
C24 C25 C26 C27 -1.8(6) . .
O3 C26 C27 C22 179.6(4) . .
C25 C26 C27 C22 2.0(6) . .
C23 C22 C27 C26 -0.9(5) . .
C21 C22 C27 C26 179.5(3) . .
C25 C24 C28 O4 -174.0(4) . .
C23 C24 C28 O4 5.0(5) . .
C25 C24 C28 O5 6.3(5) . .
C23 C24 C28 O5 -174.7(3) . .
N2 C1 N1 C2 0.0(4) . .
N2 C1 N1 Cd1 174.7(2) . .
C3 C2 N1 C1 -0.2(4) . .
C3 C2 N1 Cd1 -174.5(2) . .
N6 Cd1 N1 C1 126.6(3) . .
O5 Cd1 N1 C1 -104.5(3) 1_545 .
O1 Cd1 N1 C1 -0.6(3) . .
N6 Cd1 N1 C2 -60.1(3) . .
O5 Cd1 N1 C2 68.9(3) 1_545 .
O1 Cd1 N1 C2 172.8(3) . .
N1 C1 N2 C3 0.2(4) . .
N1 C1 N2 C4 -179.5(3) . .
C2 C3 N2 C1 -0.3(4) . .
C2 C3 N2 C4 179.4(3) . .
C5 C4 N2 C1 -86.8(5) . .
C9 C4 N2 C1 95.9(4) . .
C5 C4 N2 C3 93.6(4) . .
C9 C4 N2 C3 -83.7(4) . .
C4 C9 N3 C10 180.0(4) . .
C8 C9 N3 C10 0.8(4) . .
N4 C10 N3 C9 -1.6(4) . .
C11 C10 N3 C9 -179.1(3) . .
N3 C10 N4 C8 1.7(4) . .
C11 C10 N4 C8 179.1(3) . .
C7 C8 N4 C10 177.9(4) . .
C9 C8 N4 C10 -1.1(4) . .
C19 C18 N5 C20 -1.0(4) 1_556 1_556
C19 C18 N5 C7 175.6(3) 1_556 .
C6 C7 N5 C20 -178.3(4) . 1_556
C8 C7 N5 C20 3.0(5) . 1_556
C6 C7 N5 C18 5.8(5) . .
C8 C7 N5 C18 -172.9(3) . .
N5 C20 N6 C19 -0.3(4) 1_554 .
N5 C20 N6 Cd1 176.7(2) 1_554 .
C18 C19 N6 C20 -0.4(4) 1_554 .
C18 C19 N6 Cd1 -177.2(2) 1_554 .
N1 Cd1 N6 C20 126.4(3) . .
O5 Cd1 N6 C20 -1.5(3) 1_545 .
O1 Cd1 N6 C20 -102.0(3) . .
N1 Cd1 N6 C19 -57.4(3) . .
O5 Cd1 N6 C19 174.8(3) 1_545 .
O1 Cd1 N6 C19 74.3(3) . .
O2 C21 O1 Cd1 2.4(4) . .
C22 C21 O1 Cd1 -179.1(2) . .
N1 Cd1 O1 C21 57.7(2) . .
N6 Cd1 O1 C21 -82.1(2) . .
O5 Cd1 O1 C21 167.7(2) 1_545 .
O4 C28 O5 Cd1 -3.1(4) . 1_565
C24 C28 O5 Cd1 176.5(2) . 1_565
